data_4062315
_journal_name_full Organometallics
_journal_year 2003
_chemical_formula_moiety '[Ti(O-i-Pr)2{TsNCH(CH2Ph)CH(Ph)O}]2(C6H5CH3)'
_chemical_formula_sum 'C119 H148 N4 O20 S4 Ti4'
_chemical_formula_weight 2274.25
_chemical_melting_point 97.0(10)
_chemical_name_common 'Ti-sufonamide alcoholate'
_space_group_IT_number 1
_symmetry_cell_setting triclinic
_symmetry_space_group_name_Hall 'P 1'
_symmetry_space_group_name_H-M 'P 1'
_cell_angle_alpha 94.121(2)
_cell_angle_beta 97.187(2)
_cell_angle_gamma 90.329(2)
_cell_formula_units_Z 1
_cell_length_a 10.7478(13)
_cell_length_b 14.1893(17)
_cell_length_c 21.333(3)
_cell_measurement_temperature 293(2)
_cell_volume 3219.1(7)
_diffrn_ambient_temperature 293(2)
_exptl_crystal_density_diffrn 1.173
_cod_depositor_comments
;
The following automatic conversions were performed:
'_symmetry_cell_setting' value 'Triclinic' changed to 'triclinic'
according to '/home/saulius/struct/CIF-dictionaries/cif_core.dic'
dictionary named 'cif_core.dic' version 2.4.1 from 2010-06-29.

Automatic conversion script
Id: cif_fix_enum 1527 2010-12-29 10:47:43Z saulius 

The following automatic conversions were performed:

'_chemical_melting_point' value '96-98' was changed to '97.0(10)' -
the average value was taken and precision was estimated.

Automatic conversion script
Id: cif_fix_values 1646 2011-03-28 12:23:43Z adriana 
;
_cod_database_code 4062315

loop_
_symmetry_equiv_pos_as_xyz
'x, y, z'

loop_
_atom_site_label
_atom_site_type_symbol
_atom_site_fract_x
_atom_site_fract_y
_atom_site_fract_z
_atom_site_U_iso_or_equiv
_atom_site_adp_type
_atom_site_occupancy
_atom_site_symmetry_multiplicity
_atom_site_calc_flag
_atom_site_refinement_flags
_atom_site_disorder_assembly
_atom_site_disorder_group
Ti1 Ti 0.48396(10) 0.19600(8) 0.77477(5) 0.0551(3) Uani 1 1 d . . .
Ti2 Ti 0.44389(11) -0.02306(8) 0.80655(5) 0.0601(3) Uani 1 1 d . . .
S1 S 0.61903(17) 0.25158(14) 0.89678(9) 0.0691(5) Uani 1 1 d . . .
S31 S 0.5697(2) -0.21606(14) 0.76414(10) 0.0809(6) Uani 1 1 d . . .
O1 O 0.3875(4) 0.1101(3) 0.8278(2) 0.0630(11) Uani 1 1 d . . .
O2 O 0.6711(5) 0.1823(4) 0.8549(3) 0.0795(14) Uani 1 1 d . . .
O3 O 0.6169(5) 0.2282(5) 0.9609(2) 0.0958(17) Uani 1 1 d . . .
O4 O 0.3443(5) 0.2301(4) 0.7285(3) 0.0944(17) Uani 1 1 d . . .
O5 O 0.5979(5) 0.2528(4) 0.7375(3) 0.0785(14) Uani 1 1 d . . .
O31 O 0.5061(4) 0.0638(3) 0.74507(19) 0.0573(11) Uani 1 1 d . . .
O32 O 0.7025(6) -0.2326(4) 0.7729(3) 0.1020(18) Uani 1 1 d . . .
O33 O 0.4974(6) -0.2333(4) 0.8150(3) 0.0979(18) Uani 1 1 d . . .
O34 O 0.5265(6) -0.0376(4) 0.8796(2) 0.0845(15) Uani 1 1 d . . .
O35 O 0.2991(5) -0.0821(3) 0.7969(2) 0.0786(14) Uani 1 1 d . . .
N1 N 0.4857(5) 0.2741(4) 0.8606(2) 0.0592(14) Uani 1 1 d . . .
N31 N 0.5369(5) -0.1116(4) 0.7446(3) 0.0658(14) Uani 1 1 d . . .
C1 C 0.3535(6) 0.1458(5) 0.8880(3) 0.0579(16) Uani 1 1 d . . .
H1A H 0.4092 0.1181 0.9215 0.070 Uiso 1 1 calc R . .
C2 C 0.3750(6) 0.2538(5) 0.8944(3) 0.0612(17) Uani 1 1 d . . .
H2A H 0.3964 0.2740 0.9394 0.073 Uiso 1 1 calc R . .
C3 C 0.2650(6) 0.3134(5) 0.8671(4) 0.0646(17) Uani 1 1 d . . .
H3B H 0.2436 0.2936 0.8225 0.078 Uiso 1 1 calc R . .
H3C H 0.1927 0.3005 0.8883 0.078 Uiso 1 1 calc R . .
C4 C 0.2205(8) 0.1195(5) 0.8951(4) 0.078(2) Uani 1 1 d . . .
C5 C 0.1273(9) 0.1091(6) 0.8473(5) 0.092(2) Uani 1 1 d . . .
H5A H 0.1447 0.1111 0.8058 0.111 Uiso 1 1 calc R . .
C6 C 0.0000(12) 0.0947(8) 0.8597(10) 0.149(5) Uani 1 1 d . . .
H6A H -0.0675 0.0867 0.8279 0.179 Uiso 1 1 calc R . .
C7 C -0.013(2) 0.0940(11) 0.9278(14) 0.169(9) Uani 1 1 d . . .
H7A H -0.0924 0.0843 0.9390 0.203 Uiso 1 1 calc R . .
C8 C 0.0739(18) 0.1053(14) 0.9701(12) 0.176(8) Uani 1 1 d . . .
H8A H 0.0586 0.1049 1.0121 0.211 Uiso 1 1 calc R . .
C9 C 0.1915(10) 0.1184(7) 0.9571(5) 0.109(3) Uani 1 1 d . . .
H9A H 0.2559 0.1271 0.9905 0.131 Uiso 1 1 calc R . .
C10 C 0.2912(6) 0.4184(5) 0.8736(3) 0.0612(17) Uani 1 1 d . . .
C11 C 0.2798(7) 0.4709(5) 0.9279(4) 0.074(2) Uani 1 1 d . . .
H11A H 0.2495 0.4420 0.9609 0.088 Uiso 1 1 calc R . .
C12 C 0.3110(9) 0.5650(6) 0.9362(5) 0.093(3) Uani 1 1 d . . .
H12A H 0.3044 0.5989 0.9746 0.112 Uiso 1 1 calc R . .
C13 C 0.3522(9) 0.6082(6) 0.8873(5) 0.095(3) Uani 1 1 d . . .
H13A H 0.3731 0.6722 0.8921 0.114 Uiso 1 1 calc R . .
C14 C 0.3627(10) 0.5590(6) 0.8326(4) 0.097(3) Uani 1 1 d . . .
H14A H 0.3919 0.5888 0.7997 0.116 Uiso 1 1 calc R . .
C15 C 0.3302(8) 0.4633(6) 0.8244(4) 0.083(2) Uani 1 1 d . . .
H15A H 0.3350 0.4299 0.7857 0.099 Uiso 1 1 calc R . .
C16 C 0.7108(7) 0.3558(6) 0.9007(3) 0.076(2) Uani 1 1 d . . .
C17 C 0.6558(8) 0.4420(6) 0.8917(5) 0.109(3) Uani 1 1 d . . .
H17A H 0.5691 0.4460 0.8827 0.130 Uiso 1 1 calc R . .
C18 C 0.7303(11) 0.5227(8) 0.8961(7) 0.138(4) Uani 1 1 d . . .
H18A H 0.6924 0.5811 0.8921 0.165 Uiso 1 1 calc R . .
C19 C 0.8587(10) 0.5187(8) 0.9064(5) 0.107(3) Uani 1 1 d . . .
C20 C 0.9098(10) 0.4302(9) 0.9122(5) 0.118(3) Uani 1 1 d . . .
H20A H 0.9967 0.4250 0.9182 0.142 Uiso 1 1 calc R . .
C21 C 0.8387(8) 0.3511(7) 0.9093(4) 0.093(2) Uani 1 1 d . . .
H21A H 0.8770 0.2928 0.9133 0.111 Uiso 1 1 calc R . .
C22 C 0.9396(12) 0.6098(9) 0.9095(7) 0.156(5) Uani 1 1 d . . .
H22A H 0.8860 0.6632 0.9042 0.234 Uiso 1 1 calc R . .
H22B H 0.9925 0.6050 0.8764 0.234 Uiso 1 1 calc R . .
H22C H 0.9906 0.6176 0.9499 0.234 Uiso 1 1 calc R . .
C23 C 0.2710(19) 0.257(2) 0.6790(10) 0.219(9) Uani 1 1 d . . .
H23A H 0.2309 0.3065 0.7033 0.263 Uiso 1 1 calc R . .
C24 C 0.189(4) 0.199(2) 0.6810(16) 0.41(3) Uani 1 1 d . . .
H24A H 0.1259 0.2034 0.6454 0.614 Uiso 1 1 calc R . .
H24B H 0.1525 0.2107 0.7196 0.614 Uiso 1 1 calc R . .
H24C H 0.2240 0.1368 0.6797 0.614 Uiso 1 1 calc R . .
C25 C 0.3409(17) 0.3185(11) 0.6505(7) 0.170(6) Uani 1 1 d . . .
H25A H 0.2927 0.3374 0.6126 0.254 Uiso 1 1 calc R . .
H25B H 0.4159 0.2881 0.6400 0.254 Uiso 1 1 calc R . .
H25C H 0.3628 0.3731 0.6791 0.254 Uiso 1 1 calc R . .
C26 C 0.7094(11) 0.2966(8) 0.7268(7) 0.136(5) Uani 1 1 d . . .
H26A H 0.7504 0.3044 0.7706 0.163 Uiso 1 1 calc R . .
C27 C 0.792(2) 0.2418(13) 0.7022(13) 0.284(15) Uani 1 1 d . . .
H27A H 0.7786 0.1775 0.7113 0.426 Uiso 1 1 calc R . .
H27B H 0.8755 0.2619 0.7202 0.426 Uiso 1 1 calc R . .
H27C H 0.7836 0.2460 0.6572 0.426 Uiso 1 1 calc R . .
C28 C 0.6926(17) 0.3946(10) 0.7151(11) 0.231(9) Uani 1 1 d . . .
H28A H 0.7710 0.4216 0.7075 0.346 Uiso 1 1 calc R . .
H28B H 0.6642 0.4279 0.7513 0.346 Uiso 1 1 calc R . .
H28C H 0.6316 0.3997 0.6786 0.346 Uiso 1 1 calc R . .
C31 C 0.5559(7) 0.0265(5) 0.6889(3) 0.0611(17) Uani 1 1 d . . .
H31A H 0.6198 0.0715 0.6799 0.073 Uiso 1 1 calc R . .
C32 C 0.6224(6) -0.0635(5) 0.7068(3) 0.0620(17) Uani 1 1 d . . .
H32B H 0.6994 -0.0456 0.7348 0.074 Uiso 1 1 calc R . .
C33 C 0.6600(7) -0.1200(5) 0.6474(4) 0.0723(19) Uani 1 1 d . . .
H33B H 0.6957 -0.1797 0.6593 0.087 Uiso 1 1 calc R . .
H33C H 0.5860 -0.1334 0.6169 0.087 Uiso 1 1 calc R . .
C34 C 0.4539(7) 0.0207(5) 0.6331(3) 0.0642(18) Uani 1 1 d . . .
C35 C 0.4573(8) 0.0756(6) 0.5841(4) 0.081(2) Uani 1 1 d . . .
H35A H 0.5232 0.1189 0.5861 0.097 Uiso 1 1 calc R . .
C36 C 0.3708(13) 0.0712(8) 0.5329(4) 0.108(3) Uani 1 1 d . . .
H36A H 0.3822 0.1067 0.4991 0.130 Uiso 1 1 calc R . .
C37 C 0.2686(12) 0.0165(10) 0.5299(4) 0.106(3) Uani 1 1 d . . .
H37A H 0.2052 0.0178 0.4960 0.128 Uiso 1 1 calc R . .
C38 C 0.2587(9) -0.0427(8) 0.5784(5) 0.100(3) Uani 1 1 d . . .
H38A H 0.1916 -0.0851 0.5755 0.119 Uiso 1 1 calc R . .
C39 C 0.3486(7) -0.0386(6) 0.6308(4) 0.076(2) Uani 1 1 d . . .
H39A H 0.3392 -0.0751 0.6644 0.091 Uiso 1 1 calc R . .
C40 C 0.7522(7) -0.0659(5) 0.6181(4) 0.074(2) Uani 1 1 d . . .
C41 C 0.8690(10) -0.0444(8) 0.6502(5) 0.117(3) Uani 1 1 d . . .
H41A H 0.8895 -0.0679 0.6897 0.141 Uiso 1 1 calc R . .
C42 C 0.9599(13) 0.0111(12) 0.6269(9) 0.159(7) Uani 1 1 d . . .
H42A H 1.0361 0.0277 0.6509 0.191 Uiso 1 1 calc R . .
C43 C 0.9304(16) 0.0384(11) 0.5681(11) 0.149(6) Uani 1 1 d . . .
H43A H 0.9899 0.0726 0.5506 0.179 Uiso 1 1 calc R . .
C44 C 0.8160(18) 0.0183(10) 0.5323(7) 0.145(5) Uani 1 1 d . . .
H44A H 0.7972 0.0406 0.4923 0.175 Uiso 1 1 calc R . .
C45 C 0.7269(9) -0.0380(7) 0.5586(5) 0.096(3) Uani 1 1 d . . .
H45A H 0.6510 -0.0555 0.5345 0.115 Uiso 1 1 calc R . .
C46 C 0.5074(10) -0.2945(6) 0.7003(4) 0.085(2) Uani 1 1 d . . .
C47 C 0.3828(12) -0.2911(7) 0.6769(5) 0.111(3) Uani 1 1 d . . .
H47A H 0.3325 -0.2461 0.6947 0.133 Uiso 1 1 calc R . .
C48 C 0.3307(12) -0.3528(9) 0.6277(5) 0.120(3) Uani 1 1 d . . .
H48A H 0.2449 -0.3508 0.6149 0.144 Uiso 1 1 calc R . .
C49 C 0.400(2) -0.4156(8) 0.5979(5) 0.135(5) Uani 1 1 d . . .
C50 C 0.5287(17) -0.4220(8) 0.6221(7) 0.131(4) Uani 1 1 d . . .
H50A H 0.5792 -0.4663 0.6038 0.157 Uiso 1 1 calc R . .
C51 C 0.5785(11) -0.3618(7) 0.6732(6) 0.114(3) Uani 1 1 d . . .
H51A H 0.6624 -0.3673 0.6894 0.136 Uiso 1 1 calc R . .
C52 C 0.3426(18) -0.4832(9) 0.5408(6) 0.189(7) Uani 1 1 d . . .
H52A H 0.2558 -0.4686 0.5297 0.283 Uiso 1 1 calc R . .
H52B H 0.3494 -0.5474 0.5521 0.283 Uiso 1 1 calc R . .
H52C H 0.3873 -0.4753 0.5052 0.283 Uiso 1 1 calc R . .
C53 C 0.5878(18) -0.0701(14) 0.9351(6) 0.194(8) Uani 1 1 d . . .
H53A H 0.5553 -0.1351 0.9264 0.233 Uiso 1 1 calc R . .
C54 C 0.7147(15) -0.0941(17) 0.9295(9) 0.217(9) Uani 1 1 d . . .
H54A H 0.7525 -0.1181 0.9682 0.326 Uiso 1 1 calc R . .
H54B H 0.7602 -0.0389 0.9213 0.326 Uiso 1 1 calc R . .
H54C H 0.7169 -0.1415 0.8952 0.326 Uiso 1 1 calc R . .
C55 C 0.5281(15) -0.0518(13) 0.9895(7) 0.169(6) Uani 1 1 d . . .
H55A H 0.4415 -0.0379 0.9773 0.254 Uiso 1 1 calc R . .
H55B H 0.5683 0.0013 1.0146 0.254 Uiso 1 1 calc R . .
H55C H 0.5337 -0.1063 1.0139 0.254 Uiso 1 1 calc R . .
C56 C 0.2138(10) -0.1518(7) 0.8086(5) 0.106(3) Uani 1 1 d . . .
H56A H 0.2531 -0.2126 0.7995 0.127 Uiso 1 1 calc R . .
C57 C 0.1001(14) -0.1511(11) 0.7656(7) 0.173(6) Uani 1 1 d . . .
H57A H 0.1198 -0.1558 0.7228 0.260 Uiso 1 1 calc R . .
H57B H 0.0568 -0.0932 0.7733 0.260 Uiso 1 1 calc R . .
H57C H 0.0477 -0.2037 0.7719 0.260 Uiso 1 1 calc R . .
C58 C 0.1985(12) -0.1465(8) 0.8769(5) 0.133(4) Uani 1 1 d . . .
H58A H 0.2792 -0.1499 0.9016 0.199 Uiso 1 1 calc R . .
H58B H 0.1465 -0.1982 0.8852 0.199 Uiso 1 1 calc R . .
H58C H 0.1600 -0.0879 0.8882 0.199 Uiso 1 1 calc R . .
Ti3 Ti 0.09714(10) 0.58757(8) 0.24145(5) 0.0551(3) Uani 1 1 d . . .
Ti4 Ti 0.04728(11) 0.80559(8) 0.20699(5) 0.0607(3) Uani 1 1 d . . .
S61 S 0.17366(16) 0.52965(14) 0.12017(9) 0.0673(5) Uani 1 1 d . . .
S91 S 0.2000(2) 0.99819(14) 0.24759(10) 0.0825(6) Uani 1 1 d . . .
O61 O -0.0212(4) 0.6723(3) 0.18680(19) 0.0604(11) Uani 1 1 d . . .
O62 O 0.2462(4) 0.6000(3) 0.1619(2) 0.0777(14) Uani 1 1 d . . .
O63 O 0.1418(5) 0.5531(5) 0.0564(2) 0.0947(18) Uani 1 1 d . . .
O64 O -0.0194(5) 0.5539(4) 0.2877(3) 0.0941(18) Uani 1 1 d . . .
O65 O 0.2276(5) 0.5313(4) 0.2804(2) 0.0768(14) Uani 1 1 d . . .
O91 O 0.1352(4) 0.7203(3) 0.26994(19) 0.0597(11) Uani 1 1 d . . .
O92 O 0.3301(6) 1.0117(4) 0.2381(3) 0.1054(18) Uani 1 1 d . . .
O93 O 0.1059(6) 1.0156(4) 0.1967(3) 0.0910(17) Uani 1 1 d . . .
O94 O -0.0912(5) 0.8658(4) 0.2168(2) 0.0794(14) Uani 1 1 d . . .
O95 O 0.0933(6) 0.8190(4) 0.1334(2) 0.0901(17) Uani 1 1 d . . .
N61 N 0.0562(5) 0.5086(4) 0.1554(2) 0.0601(14) Uani 1 1 d . . .
N91 N 0.1751(6) 0.8944(4) 0.2675(3) 0.0678(15) Uani 1 1 d . . .
C61 C -0.0860(6) 0.6363(5) 0.1284(3) 0.0615(17) Uani 1 1 d . . .
H61A H -0.0468 0.6634 0.0946 0.074 Uiso 1 1 calc R . .
C62 C -0.0678(6) 0.5264(5) 0.1222(3) 0.0593(17) Uani 1 1 d . . .
H62A H -0.0687 0.5060 0.0773 0.071 Uiso 1 1 calc R . .
C63 C -0.1682(6) 0.4688(5) 0.1494(4) 0.0685(18) Uani 1 1 d . . .
H63B H -0.1692 0.4893 0.1937 0.082 Uiso 1 1 calc R . .
H63C H -0.2501 0.4807 0.1269 0.082 Uiso 1 1 calc R . .
C64 C -0.2242(7) 0.6619(5) 0.1201(4) 0.075(2) Uani 1 1 d . . .
C65 C -0.2929(9) 0.6740(6) 0.1695(6) 0.104(3) Uani 1 1 d . . .
H65A H -0.2497 0.6728 0.2101 0.125 Uiso 1 1 calc R . .
C66 C -0.4158(14) 0.6875(11) 0.1651(13) 0.172(9) Uani 1 1 d . . .
H66A H -0.4563 0.6937 0.2012 0.207 Uiso 1 1 calc R . .
C67 C -0.476(2) 0.6916(14) 0.1108(18) 0.214(15) Uani 1 1 d . . .
H67A H -0.5617 0.7034 0.1080 0.257 Uiso 1 1 calc R . .
C68 C -0.4194(18) 0.6789(10) 0.0522(11) 0.196(9) Uani 1 1 d . . .
H68A H -0.4675 0.6798 0.0128 0.235 Uiso 1 1 calc R . .
C69 C -0.2829(10) 0.6644(7) 0.0577(5) 0.113(3) Uani 1 1 d . . .
H69A H -0.2393 0.6576 0.0227 0.135 Uiso 1 1 calc R . .
C70 C -0.1425(6) 0.3639(5) 0.1433(3) 0.0643(18) Uani 1 1 d . . .
C71 C -0.1813(7) 0.3110(6) 0.0883(4) 0.080(2) Uani 1 1 d . . .
H71A H -0.2272 0.3396 0.0552 0.096 Uiso 1 1 calc R . .
C72 C -0.1540(9) 0.2152(6) 0.0804(4) 0.088(2) Uani 1 1 d . . .
H72A H -0.1807 0.1806 0.0424 0.106 Uiso 1 1 calc R . .
C73 C -0.0887(9) 0.1736(7) 0.1283(5) 0.096(3) Uani 1 1 d . . .
H73A H -0.0689 0.1100 0.1233 0.116 Uiso 1 1 calc R . .
C74 C -0.0509(9) 0.2245(7) 0.1850(5) 0.096(3) Uani 1 1 d . . .
H74A H -0.0068 0.1957 0.2186 0.115 Uiso 1 1 calc R . .
C75 C -0.0797(9) 0.3187(6) 0.1908(4) 0.087(2) Uani 1 1 d . . .
H75A H -0.0547 0.3528 0.2292 0.104 Uiso 1 1 calc R . .
C76 C 0.2634(7) 0.4262(6) 0.1183(3) 0.071(2) Uani 1 1 d . . .
C77 C 0.2106(8) 0.3386(7) 0.1232(5) 0.107(3) Uani 1 1 d . . .
H77A H 0.1260 0.3338 0.1279 0.129 Uiso 1 1 calc R . .
C78 C 0.2801(10) 0.2602(7) 0.1210(7) 0.133(4) Uani 1 1 d . . .
H78A H 0.2436 0.2021 0.1261 0.160 Uiso 1 1 calc R . .
C79 C 0.4060(10) 0.2646(9) 0.1113(5) 0.112(3) Uani 1 1 d . . .
C80 C 0.4543(10) 0.3512(9) 0.1050(5) 0.121(4) Uani 1 1 d . . .
H80A H 0.5379 0.3562 0.0984 0.145 Uiso 1 1 calc R . .
C81 C 0.3858(8) 0.4315(7) 0.1081(5) 0.105(3) Uani 1 1 d . . .
H81A H 0.4224 0.4896 0.1033 0.126 Uiso 1 1 calc R . .
C82 C 0.4866(11) 0.1754(8) 0.1102(6) 0.142(4) Uani 1 1 d . . .
H82A H 0.5702 0.1922 0.1033 0.214 Uiso 1 1 calc R . .
H82B H 0.4509 0.1310 0.0766 0.214 Uiso 1 1 calc R . .
H82C H 0.4890 0.1474 0.1499 0.214 Uiso 1 1 calc R . .
C83 C -0.077(2) 0.541(3) 0.3321(9) 0.36(3) Uani 1 1 d . . .
H83A H -0.0408 0.5966 0.3576 0.429 Uiso 1 1 calc R . .
C84 C -0.185(3) 0.556(3) 0.3447(15) 0.38(2) Uani 1 1 d . . .
H84A H -0.2226 0.6035 0.3187 0.576 Uiso 1 1 calc R . .
H84B H -0.1823 0.5778 0.3886 0.576 Uiso 1 1 calc R . .
H84C H -0.2346 0.4988 0.3366 0.576 Uiso 1 1 calc R . .
C85 C 0.0131(19) 0.4705(15) 0.3690(10) 0.201(8) Uani 1 1 d . . .
H85A H 0.0943 0.4728 0.3548 0.301 Uiso 1 1 calc R . .
H85B H -0.0209 0.4074 0.3612 0.301 Uiso 1 1 calc R . .
H85C H 0.0207 0.4885 0.4136 0.301 Uiso 1 1 calc R . .
C86 C 0.3475(10) 0.4899(9) 0.2914(6) 0.122(3) Uani 1 1 d . . .
H86A H 0.3778 0.4901 0.2500 0.146 Uiso 1 1 calc R . .
C87 C 0.4362(19) 0.5409(15) 0.3296(15) 0.33(2) Uani 1 1 d . . .
H87A H 0.4358 0.6048 0.3176 0.498 Uiso 1 1 calc R . .
H87B H 0.5169 0.5140 0.3257 0.498 Uiso 1 1 calc R . .
H87C H 0.4193 0.5402 0.3727 0.498 Uiso 1 1 calc R . .
C88 C 0.327(2) 0.3928(13) 0.2976(14) 0.299(14) Uani 1 1 d . . .
H88A H 0.4065 0.3618 0.3041 0.448 Uiso 1 1 calc R . .
H88B H 0.2790 0.3652 0.2597 0.448 Uiso 1 1 calc R . .
H88C H 0.2823 0.3853 0.3331 0.448 Uiso 1 1 calc R . .
C91 C 0.2124(6) 0.7580(5) 0.3265(3) 0.0607(17) Uani 1 1 d . . .
H91A H 0.2779 0.7122 0.3376 0.073 Uiso 1 1 calc R . .
C92 C 0.2750(7) 0.8463(5) 0.3073(3) 0.0695(18) Uani 1 1 d . . .
H92B H 0.3376 0.8253 0.2798 0.083 Uiso 1 1 calc R . .
C93 C 0.3441(7) 0.9044(6) 0.3641(4) 0.081(2) Uani 1 1 d . . .
H93B H 0.2863 0.9220 0.3942 0.098 Uiso 1 1 calc R . .
H93C H 0.3780 0.9618 0.3503 0.098 Uiso 1 1 calc R . .
C94 C 0.1353(7) 0.7708(5) 0.3804(3) 0.0651(18) Uani 1 1 d . . .
C95 C 0.0362(9) 0.8333(7) 0.3812(4) 0.092(3) Uani 1 1 d . . .
H95A H 0.0135 0.8675 0.3460 0.111 Uiso 1 1 calc R . .
C96 C -0.0288(10) 0.8459(8) 0.4324(5) 0.106(3) Uani 1 1 d . . .
H96A H -0.0905 0.8916 0.4325 0.127 Uiso 1 1 calc R . .
C97 C -0.0060(11) 0.7950(10) 0.4812(5) 0.110(3) Uani 1 1 d . . .
H97A H -0.0529 0.8032 0.5149 0.132 Uiso 1 1 calc R . .
C98 C 0.0887(12) 0.7286(10) 0.4824(5) 0.121(4) Uani 1 1 d . . .
H98A H 0.1046 0.6914 0.5166 0.145 Uiso 1 1 calc R . .
C99 C 0.1591(9) 0.7186(7) 0.4321(4) 0.095(3) Uani 1 1 d . . .
H99A H 0.2240 0.6755 0.4335 0.113 Uiso 1 1 calc R . .
C100 C 0.4506(7) 0.8464(6) 0.3957(4) 0.074(2) Uani 1 1 d . . .
C101 C 0.4488(9) 0.8151(6) 0.4542(5) 0.095(3) Uani 1 1 d . . .
H10A H 0.3836 0.8326 0.4773 0.114 Uiso 1 1 calc R . .
C102 C 0.5426(15) 0.7575(9) 0.4803(6) 0.135(4) Uani 1 1 d . . .
H10B H 0.5393 0.7334 0.5195 0.162 Uiso 1 1 calc R . .
C103 C 0.6459(15) 0.7363(10) 0.4441(10) 0.152(6) Uani 1 1 d . . .
H10D H 0.7092 0.6964 0.4594 0.183 Uiso 1 1 calc R . .
C104 C 0.6503(12) 0.7742(12) 0.3883(9) 0.153(5) Uani 1 1 d . . .
H10E H 0.7191 0.7649 0.3663 0.184 Uiso 1 1 calc R . .
C105 C 0.5523(9) 0.8262(9) 0.3651(5) 0.123(4) Uani 1 1 d . . .
H10F H 0.5545 0.8497 0.3257 0.148 Uiso 1 1 calc R . .
C106 C 0.1719(10) 1.0759(5) 0.3134(4) 0.088(3) Uani 1 1 d . . .
C107 C 0.2575(13) 1.1435(7) 0.3395(6) 0.125(4) Uani 1 1 d . . .
H10G H 0.3332 1.1504 0.3234 0.150 Uiso 1 1 calc R . .
C108 C 0.229(2) 1.2028(8) 0.3916(6) 0.145(6) Uani 1 1 d . . .
H10H H 0.2892 1.2462 0.4109 0.174 Uiso 1 1 calc R . .
C109 C 0.118(2) 1.1995(11) 0.4147(7) 0.149(6) Uani 1 1 d . . .
C110 C 0.0328(15) 1.1335(9) 0.3848(6) 0.134(4) Uani 1 1 d . . .
H11B H -0.0445 1.1288 0.3998 0.161 Uiso 1 1 calc R . .
C111 C 0.0548(12) 1.0760(7) 0.3358(5) 0.102(3) Uani 1 1 d . . .
H11C H -0.0084 1.0352 0.3160 0.122 Uiso 1 1 calc R . .
C112 C 0.101(2) 1.2660(9) 0.4719(6) 0.236(11) Uani 1 1 d . . .
H11D H 0.1752 1.3040 0.4839 0.354 Uiso 1 1 calc R . .
H11E H 0.0853 1.2297 0.5065 0.354 Uiso 1 1 calc R . .
H11F H 0.0307 1.3061 0.4615 0.354 Uiso 1 1 calc R . .
C113 C -0.1826(10) 0.9390(8) 0.2041(5) 0.112(3) Uani 1 1 d . . .
H11G H -0.1380 1.0000 0.2117 0.135 Uiso 1 1 calc R . .
C114 C -0.2712(13) 0.9355(13) 0.2514(7) 0.181(7) Uani 1 1 d . . .
H11H H -0.2260 0.9428 0.2932 0.272 Uiso 1 1 calc R . .
H11I H -0.3151 0.8758 0.2457 0.272 Uiso 1 1 calc R . .
H11J H -0.3304 0.9856 0.2460 0.272 Uiso 1 1 calc R . .
C115 C -0.2373(12) 0.9299(8) 0.1377(5) 0.129(4) Uani 1 1 d . . .
H11K H -0.1724 0.9363 0.1111 0.193 Uiso 1 1 calc R . .
H11L H -0.2981 0.9784 0.1301 0.193 Uiso 1 1 calc R . .
H11M H -0.2774 0.8690 0.1282 0.193 Uiso 1 1 calc R . .
C116 C 0.1279(19) 0.8488(15) 0.0779(7) 0.203(9) Uani 1 1 d . . .
H11T H 0.1028 0.9139 0.0877 0.243 Uiso 1 1 calc R . .
C117 C 0.2547(15) 0.8751(16) 0.0798(8) 0.208(8) Uani 1 1 d . . .
H11N H 0.2683 0.8981 0.0399 0.312 Uiso 1 1 calc R . .
H11O H 0.3065 0.8213 0.0877 0.312 Uiso 1 1 calc R . .
H11P H 0.2760 0.9240 0.1129 0.312 Uiso 1 1 calc R . .
C118 C 0.038(2) 0.8366(17) 0.0268(8) 0.240(10) Uani 1 1 d . . .
H11Q H 0.0680 0.8627 -0.0090 0.360 Uiso 1 1 calc R . .
H11R H -0.0366 0.8680 0.0361 0.360 Uiso 1 1 calc R . .
H11S H 0.0209 0.7703 0.0172 0.360 Uiso 1 1 calc R . .
C121 C 0.9901(14) -0.4405(13) 0.6831(6) 0.231(9) Uiso 1 1 d G . .
C122 C 0.9260(13) -0.3622(10) 0.6611(7) 0.185(6) Uiso 1 1 d G . .
H12B H 0.9167 -0.3098 0.6888 0.222 Uiso 1 1 calc R . .
C123 C 0.8757(14) -0.3623(10) 0.5979(7) 0.239(9) Uiso 1 1 d G . .
H12C H 0.8328 -0.3098 0.5832 0.287 Uiso 1 1 calc R . .
C124 C 0.8897(15) -0.4406(13) 0.5565(5) 0.237(9) Uiso 1 1 d G . .
H12D H 0.8560 -0.4407 0.5141 0.284 Uiso 1 1 calc R . .
C125 C 0.9538(16) -0.5189(10) 0.5784(8) 0.253(9) Uiso 1 1 d G . .
H12E H 0.9631 -0.5714 0.5507 0.304 Uiso 1 1 calc R . .
C126 C 1.0041(16) -0.5189(10) 0.6417(9) 0.261(10) Uiso 1 1 d G . .
H12F H 1.0470 -0.5713 0.6563 0.313 Uiso 1 1 calc R . .
C127 C 1.029(3) -0.432(2) 0.7446(15) 0.346(16) Uiso 1 1 d . . .
H12G H 1.0067 -0.3711 0.7620 0.519 Uiso 1 1 calc R . .
H12H H 1.1187 -0.4382 0.7514 0.519 Uiso 1 1 calc R . .
H12I H 0.9905 -0.4805 0.7651 0.519 Uiso 1 1 calc R . .

loop_
_atom_site_aniso_label
_atom_site_aniso_U_11
_atom_site_aniso_U_22
_atom_site_aniso_U_33
_atom_site_aniso_U_23
_atom_site_aniso_U_13
_atom_site_aniso_U_12
Ti1 0.0534(7) 0.0532(7) 0.0596(7) 0.0108(5) 0.0070(5) 0.0002(5)
Ti2 0.0669(8) 0.0538(7) 0.0614(7) 0.0138(5) 0.0103(6) -0.0038(6)
S1 0.0574(11) 0.0771(13) 0.0703(12) 0.0080(10) -0.0036(9) -0.0083(9)
S31 0.0951(16) 0.0583(11) 0.0903(14) 0.0178(10) 0.0085(12) 0.0088(10)
O1 0.071(3) 0.050(3) 0.070(3) 0.000(2) 0.020(2) -0.007(2)
O2 0.064(3) 0.065(3) 0.108(4) 0.008(3) 0.005(3) 0.005(2)
O3 0.084(4) 0.134(5) 0.067(3) 0.036(3) -0.018(3) -0.010(3)
O4 0.077(4) 0.090(4) 0.109(4) 0.009(3) -0.018(3) 0.020(3)
O5 0.077(3) 0.072(3) 0.093(4) 0.019(3) 0.028(3) -0.004(3)
O31 0.064(3) 0.052(3) 0.058(3) 0.0094(19) 0.014(2) -0.004(2)
O32 0.090(4) 0.081(4) 0.134(5) 0.023(3) -0.002(3) 0.022(3)
O33 0.135(5) 0.066(3) 0.097(4) 0.019(3) 0.022(4) -0.007(3)
O34 0.109(4) 0.074(3) 0.071(3) 0.014(3) 0.009(3) -0.001(3)
O35 0.081(3) 0.064(3) 0.096(3) 0.013(2) 0.027(3) -0.017(3)
N1 0.043(3) 0.071(4) 0.063(3) 0.008(3) 0.002(2) -0.009(3)
N31 0.072(4) 0.048(3) 0.081(4) 0.020(3) 0.013(3) 0.002(3)
C1 0.059(4) 0.062(4) 0.056(4) 0.010(3) 0.015(3) -0.001(3)
C2 0.056(4) 0.066(4) 0.062(4) -0.002(3) 0.012(3) 0.002(3)
C3 0.060(4) 0.053(4) 0.083(5) 0.000(3) 0.021(3) -0.003(3)
C4 0.076(5) 0.063(5) 0.103(6) 0.020(4) 0.031(5) -0.003(4)
C5 0.071(6) 0.071(5) 0.136(8) 0.017(5) 0.011(5) -0.008(4)
C6 0.096(9) 0.076(7) 0.266(18) 0.021(9) -0.020(10) 0.004(6)
C7 0.132(13) 0.105(9) 0.30(3) 0.035(13) 0.123(17) -0.002(10)
C8 0.114(12) 0.180(16) 0.25(2) 0.029(14) 0.101(14) 0.001(12)
C9 0.105(7) 0.101(7) 0.139(8) 0.036(6) 0.068(6) 0.018(6)
C10 0.055(4) 0.058(4) 0.071(4) 0.003(3) 0.012(3) -0.005(3)
C11 0.078(5) 0.060(4) 0.087(5) -0.002(4) 0.030(4) -0.015(4)
C12 0.105(7) 0.073(5) 0.104(6) -0.014(5) 0.029(5) -0.004(5)
C13 0.100(7) 0.061(5) 0.123(8) 0.007(5) 0.014(6) -0.010(5)
C14 0.124(8) 0.076(6) 0.093(7) 0.027(5) 0.014(5) -0.017(5)
C15 0.105(6) 0.068(5) 0.077(5) 0.010(4) 0.016(4) 0.001(4)
C16 0.062(5) 0.086(6) 0.075(5) 0.000(4) -0.002(4) -0.014(4)
C17 0.061(5) 0.069(6) 0.188(10) -0.010(6) -0.004(5) -0.007(4)
C18 0.103(8) 0.072(6) 0.232(14) -0.013(7) 0.010(8) -0.009(6)
C19 0.088(7) 0.108(8) 0.119(7) -0.009(6) 0.005(6) -0.042(6)
C20 0.071(6) 0.114(9) 0.166(10) 0.009(7) 0.009(6) -0.018(6)
C21 0.060(5) 0.091(6) 0.126(7) 0.022(5) -0.001(5) -0.013(4)
C22 0.124(10) 0.129(10) 0.209(13) -0.024(9) 0.019(9) -0.056(8)
C23 0.138(15) 0.32(3) 0.194(17) 0.068(19) -0.028(13) -0.001(18)
C24 0.43(5) 0.38(4) 0.42(4) -0.22(4) 0.22(4) -0.30(4)
C25 0.199(16) 0.137(11) 0.188(14) 0.047(9) 0.068(12) -0.020(11)
C26 0.111(8) 0.096(7) 0.222(13) 0.007(8) 0.103(9) -0.024(6)
C27 0.23(2) 0.158(15) 0.50(4) -0.06(2) 0.24(3) -0.077(15)
C28 0.187(16) 0.104(10) 0.43(3) 0.095(14) 0.090(17) -0.016(10)
C31 0.068(4) 0.058(4) 0.059(4) 0.008(3) 0.014(3) -0.008(3)
C32 0.055(4) 0.055(4) 0.076(4) 0.007(3) 0.007(3) -0.002(3)
C33 0.065(4) 0.068(5) 0.086(5) -0.006(4) 0.023(4) 0.008(4)
C34 0.065(4) 0.067(4) 0.063(4) 0.005(4) 0.015(3) 0.014(4)
C35 0.088(6) 0.092(6) 0.069(5) 0.023(4) 0.020(4) 0.020(4)
C36 0.126(9) 0.137(9) 0.067(6) 0.034(5) 0.016(6) 0.024(8)
C37 0.108(8) 0.145(10) 0.063(6) -0.001(6) 0.002(5) 0.055(8)
C38 0.076(6) 0.112(7) 0.106(7) -0.020(6) 0.006(5) 0.004(5)
C39 0.071(5) 0.085(5) 0.071(5) 0.001(4) 0.001(4) -0.008(4)
C40 0.059(5) 0.070(5) 0.095(6) 0.004(4) 0.026(4) 0.016(4)
C41 0.083(7) 0.146(10) 0.128(8) 0.005(7) 0.037(6) -0.006(6)
C42 0.102(9) 0.182(15) 0.201(16) -0.046(13) 0.083(11) -0.036(9)
C43 0.121(12) 0.135(11) 0.207(17) -0.001(11) 0.097(13) -0.007(9)
C44 0.168(14) 0.146(11) 0.147(11) 0.049(9) 0.089(11) 0.060(11)
C45 0.077(6) 0.103(7) 0.116(7) 0.014(6) 0.038(5) 0.013(5)
C46 0.106(7) 0.058(5) 0.095(6) 0.016(4) 0.021(5) 0.011(5)
C47 0.120(9) 0.085(7) 0.123(8) -0.003(6) 0.007(7) 0.016(6)
C48 0.142(9) 0.094(8) 0.117(8) 0.010(7) -0.013(7) 0.011(7)
C49 0.246(18) 0.066(7) 0.096(8) 0.023(6) 0.018(10) -0.009(9)
C50 0.172(13) 0.071(7) 0.152(11) -0.015(7) 0.040(9) 0.024(8)
C51 0.134(9) 0.062(6) 0.146(9) 0.010(6) 0.020(7) 0.024(6)
C52 0.32(2) 0.103(9) 0.123(10) -0.032(8) -0.022(11) -0.013(11)
C53 0.215(18) 0.27(2) 0.084(8) 0.026(9) -0.028(9) 0.129(15)
C54 0.107(11) 0.31(3) 0.222(17) 0.005(16) -0.011(10) 0.013(14)
C55 0.178(13) 0.218(16) 0.118(10) 0.046(10) 0.026(9) 0.029(11)
C56 0.098(7) 0.091(6) 0.128(8) 0.000(5) 0.020(6) -0.042(5)
C57 0.133(11) 0.176(13) 0.204(14) 0.012(11) 0.000(10) -0.051(10)
C58 0.165(11) 0.114(8) 0.140(9) 0.033(6) 0.087(8) -0.001(7)
Ti3 0.0555(7) 0.0523(7) 0.0590(7) 0.0115(5) 0.0088(5) 0.0066(5)
Ti4 0.0670(8) 0.0539(7) 0.0602(7) 0.0106(5) 0.0007(6) 0.0094(6)
S61 0.0595(11) 0.0746(12) 0.0708(12) 0.0065(10) 0.0186(9) 0.0107(9)
S91 0.0993(16) 0.0604(11) 0.0868(14) 0.0178(10) 0.0009(12) -0.0051(10)
O61 0.059(3) 0.058(3) 0.062(3) 0.004(2) -0.004(2) 0.012(2)
O62 0.065(3) 0.062(3) 0.109(4) -0.003(3) 0.030(3) -0.005(2)
O63 0.084(4) 0.137(5) 0.072(3) 0.031(3) 0.028(3) 0.029(3)
O64 0.086(4) 0.092(4) 0.111(4) -0.002(3) 0.046(3) -0.008(3)
O65 0.075(3) 0.066(3) 0.088(3) 0.020(2) -0.006(3) 0.017(3)
O91 0.063(3) 0.060(3) 0.055(2) 0.009(2) 0.000(2) 0.013(2)
O92 0.100(5) 0.096(4) 0.127(5) 0.034(3) 0.024(4) -0.014(3)
O93 0.132(5) 0.063(3) 0.076(3) 0.013(3) -0.004(3) 0.014(3)
O94 0.078(3) 0.071(3) 0.086(3) 0.009(3) -0.004(3) 0.020(3)
O95 0.126(5) 0.073(3) 0.071(3) 0.004(3) 0.012(3) -0.006(3)
N61 0.043(3) 0.073(4) 0.065(3) 0.004(3) 0.012(2) 0.011(3)
N91 0.071(4) 0.053(3) 0.079(4) 0.012(3) 0.002(3) 0.008(3)
C61 0.060(4) 0.060(4) 0.063(4) 0.005(3) 0.003(3) 0.007(3)
C62 0.051(4) 0.067(4) 0.058(4) 0.007(3) 0.001(3) 0.008(3)
C63 0.053(4) 0.062(4) 0.090(5) 0.004(4) 0.006(3) 0.000(3)
C64 0.067(5) 0.055(4) 0.101(6) 0.017(4) -0.004(5) 0.004(4)
C65 0.087(7) 0.073(6) 0.156(9) 0.005(5) 0.031(6) 0.015(5)
C66 0.071(10) 0.107(10) 0.35(3) 0.033(14) 0.057(12) 0.022(8)
C67 0.091(13) 0.105(11) 0.46(5) 0.05(2) 0.059(19) 0.019(10)
C68 0.149(14) 0.111(10) 0.29(2) 0.049(12) -0.156(15) -0.021(10)
C69 0.094(7) 0.106(7) 0.129(8) 0.026(6) -0.034(6) -0.004(6)
C70 0.053(4) 0.058(4) 0.081(5) 0.006(4) 0.005(3) 0.004(3)
C71 0.068(5) 0.071(5) 0.096(6) -0.006(4) -0.003(4) 0.015(4)
C72 0.101(6) 0.064(5) 0.096(6) -0.007(4) 0.005(5) 0.010(4)
C73 0.089(6) 0.068(5) 0.134(8) 0.010(6) 0.021(6) 0.021(5)
C74 0.110(7) 0.075(6) 0.105(7) 0.032(5) 0.005(5) 0.020(5)
C75 0.106(7) 0.076(6) 0.076(5) 0.019(4) -0.004(4) 0.005(5)
C76 0.061(5) 0.080(5) 0.075(5) -0.007(4) 0.024(4) 0.015(4)
C77 0.063(5) 0.075(6) 0.187(10) -0.008(6) 0.040(6) 0.002(5)
C78 0.096(7) 0.071(6) 0.239(13) -0.027(7) 0.065(8) 0.013(5)
C79 0.104(8) 0.108(8) 0.123(8) -0.018(6) 0.025(6) 0.035(7)
C80 0.091(7) 0.111(9) 0.168(10) 0.008(7) 0.047(7) 0.031(7)
C81 0.069(6) 0.100(7) 0.152(8) 0.020(6) 0.033(5) 0.021(5)
C82 0.123(9) 0.117(9) 0.189(11) -0.015(8) 0.040(8) 0.067(7)
C83 0.190(19) 0.72(7) 0.156(16) -0.14(3) 0.124(16) -0.23(3)
C84 0.30(3) 0.54(5) 0.40(4) 0.26(4) 0.24(3) 0.22(4)
C85 0.145(14) 0.220(18) 0.23(2) 0.074(14) -0.019(13) 0.024(13)
C86 0.083(7) 0.118(9) 0.161(10) 0.029(7) -0.009(6) 0.027(6)
C87 0.174(18) 0.185(18) 0.56(5) -0.07(2) -0.20(3) 0.076(15)
C88 0.28(3) 0.130(14) 0.51(4) 0.13(2) 0.09(3) 0.111(16)
C91 0.057(4) 0.062(4) 0.061(4) 0.005(3) -0.003(3) 0.012(3)
C92 0.066(5) 0.064(4) 0.078(5) 0.007(4) 0.004(4) 0.001(4)
C93 0.069(5) 0.072(5) 0.099(6) 0.010(4) -0.010(4) -0.008(4)
C94 0.072(5) 0.065(5) 0.056(4) 0.003(3) 0.000(3) -0.005(4)
C95 0.088(6) 0.108(7) 0.083(6) 0.001(5) 0.015(5) 0.016(5)
C96 0.108(7) 0.113(8) 0.100(7) -0.004(6) 0.040(6) 0.010(6)
C97 0.100(8) 0.159(11) 0.074(6) -0.009(7) 0.028(5) -0.007(7)
C98 0.129(9) 0.166(11) 0.069(6) 0.026(6) 0.008(6) -0.020(9)
C99 0.095(6) 0.115(7) 0.071(5) 0.027(5) -0.009(5) 0.006(5)
C100 0.050(4) 0.078(5) 0.090(6) 0.005(4) -0.008(4) 0.004(4)
C101 0.085(6) 0.082(6) 0.111(7) 0.000(5) -0.016(5) 0.002(5)
C102 0.144(11) 0.122(9) 0.121(9) 0.023(7) -0.055(8) -0.012(9)
C103 0.123(11) 0.113(10) 0.204(16) 0.009(10) -0.046(11) 0.040(8)
C104 0.082(8) 0.166(13) 0.210(16) 0.034(12) 0.003(9) 0.038(8)
C105 0.064(6) 0.169(11) 0.130(8) -0.008(7) -0.004(6) 0.003(7)
C106 0.114(7) 0.049(4) 0.094(6) 0.019(4) -0.025(5) -0.006(5)
C107 0.151(10) 0.082(7) 0.134(9) 0.020(7) -0.023(7) -0.017(7)
C108 0.261(19) 0.056(6) 0.093(8) 0.000(6) -0.067(10) -0.013(9)
C109 0.25(2) 0.097(10) 0.102(10) 0.024(8) 0.014(11) 0.061(12)
C110 0.195(14) 0.096(8) 0.105(8) -0.007(7) 0.002(8) 0.028(9)
C111 0.132(9) 0.077(6) 0.086(6) -0.003(5) -0.020(6) 0.001(6)
C112 0.50(4) 0.083(8) 0.103(9) -0.018(7) -0.028(13) 0.034(13)
C113 0.109(7) 0.101(7) 0.121(8) 0.001(6) -0.008(6) 0.058(6)
C114 0.130(10) 0.243(18) 0.189(13) 0.025(12) 0.079(10) 0.087(11)
C115 0.142(10) 0.099(7) 0.134(9) 0.035(6) -0.043(7) 0.021(7)
C116 0.204(18) 0.33(2) 0.081(9) 0.043(10) 0.023(10) -0.110(16)
C117 0.123(12) 0.30(2) 0.220(17) 0.032(15) 0.075(11) 0.014(14)
C118 0.28(2) 0.34(3) 0.104(11) 0.079(13) 0.030(13) -0.06(2)

loop_
_geom_bond_atom_site_label_1
_geom_bond_atom_site_label_2
_geom_bond_distance
_geom_bond_site_symmetry_2
_geom_bond_publ_flag
Ti1 O5 1.762(5) . ?
Ti1 O4 1.780(6) . ?
Ti1 O31 1.961(4) . ?
Ti1 N1 2.068(5) . ?
Ti1 O1 2.077(4) . ?
Ti1 O2 2.489(5) . ?
Ti1 S1 2.872(2) . ?
Ti1 Ti2 3.2659(16) . ?
Ti2 O34 1.721(6) . ?
Ti2 O35 1.745(5) . ?
Ti2 O1 2.026(4) . ?
Ti2 O31 2.032(4) . ?
Ti2 N31 2.105(6) . ?
S1 O3 1.433(5) . ?
S1 O2 1.443(5) . ?
S1 N1 1.586(5) . ?
S1 C16 1.764(8) . ?
S31 O32 1.439(6) . ?
S31 O33 1.445(6) . ?
S31 N31 1.597(6) . ?
S31 C46 1.758(9) . ?
O1 C1 1.437(7) . ?
O4 C23 1.314(18) . ?
O4 C24 1.87(4) . ?
O5 C26 1.398(10) . ?
O31 C31 1.440(7) . ?
O34 C53 1.392(12) . ?
O35 C56 1.401(9) . ?
N1 C2 1.504(8) . ?
N31 C32 1.490(8) . ?
C1 C4 1.503(10) . ?
C1 C2 1.543(9) . ?
C2 C3 1.537(10) . ?
C3 C10 1.508(9) . ?
C4 C5 1.335(12) . ?
C4 C9 1.397(12) . ?
C5 C6 1.442(17) . ?
C6 C7 1.48(2) . ?
C7 C8 1.21(3) . ?
C8 C9 1.343(18) . ?
C10 C11 1.352(9) . ?
C10 C15 1.373(10) . ?
C11 C12 1.368(11) . ?
C12 C13 1.366(12) . ?
C13 C14 1.332(11) . ?
C14 C15 1.394(11) . ?
C16 C21 1.366(11) . ?
C16 C17 1.378(12) . ?
C17 C18 1.384(13) . ?
C18 C19 1.372(15) . ?
C19 C20 1.382(15) . ?
C19 C22 1.546(14) . ?
C20 C21 1.348(13) . ?
C23 C24 1.20(3) . ?
C23 C25 1.37(3) . ?
C26 C27 1.320(18) . ?
C26 C28 1.440(17) . ?
C31 C34 1.511(10) . ?
C31 C32 1.517(10) . ?
C32 C33 1.548(9) . ?
C33 C40 1.475(11) . ?
C34 C35 1.351(10) . ?
C34 C39 1.401(10) . ?
C35 C36 1.341(13) . ?
C36 C37 1.334(15) . ?
C37 C38 1.392(15) . ?
C38 C39 1.380(12) . ?
C40 C45 1.353(12) . ?
C40 C41 1.374(13) . ?
C41 C42 1.411(17) . ?
C42 C43 1.34(2) . ?
C43 C44 1.38(2) . ?
C44 C45 1.436(18) . ?
C46 C51 1.368(12) . ?
C46 C47 1.371(14) . ?
C47 C48 1.377(14) . ?
C48 C49 1.338(17) . ?
C49 C50 1.425(19) . ?
C49 C52 1.556(16) . ?
C50 C51 1.384(16) . ?
C53 C55 1.404(18) . ?
C53 C54 1.43(2) . ?
C56 C57 1.433(16) . ?
C56 C58 1.484(13) . ?
Ti3 O65 1.763(5) . ?
Ti3 O64 1.772(6) . ?
Ti3 O91 1.962(4) . ?
Ti3 O61 2.066(4) . ?
Ti3 N61 2.078(5) . ?
Ti3 O62 2.490(5) . ?
Ti3 S61 2.878(2) . ?
Ti3 Ti4 3.2627(16) . ?
Ti4 O95 1.728(6) . ?
Ti4 O94 1.748(5) . ?
Ti4 O91 2.022(4) . ?
Ti4 O61 2.023(4) . ?
Ti4 N91 2.108(6) . ?
S61 O63 1.425(5) . ?
S61 O62 1.444(5) . ?
S61 N61 1.585(5) . ?
S61 C76 1.761(8) . ?
S91 O93 1.425(6) . ?
S91 O92 1.452(6) . ?
S91 N91 1.592(6) . ?
S91 C106 1.780(10) . ?
O61 C61 1.409(7) . ?
O64 C83 1.218(16) . ?
O65 C86 1.419(11) . ?
O91 C91 1.443(7) . ?
O94 C113 1.450(10) . ?
O95 C116 1.378(14) . ?
N61 C62 1.461(8) . ?
N91 C92 1.484(9) . ?
C61 C64 1.524(10) . ?
C61 C62 1.570(9) . ?
C62 C63 1.544(9) . ?
C63 C70 1.515(10) . ?
C64 C65 1.362(12) . ?
C64 C69 1.404(12) . ?
C65 C66 1.329(17) . ?
C66 C67 1.26(3) . ?
C67 C68 1.46(3) . ?
C68 C69 1.47(2) . ?
C70 C75 1.349(11) . ?
C70 C71 1.364(9) . ?
C71 C72 1.396(11) . ?
C72 C73 1.340(12) . ?
C73 C74 1.377(12) . ?
C74 C75 1.373(11) . ?
C76 C81 1.363(11) . ?
C76 C77 1.379(12) . ?
C77 C78 1.345(13) . ?
C78 C79 1.396(14) . ?
C79 C80 1.354(15) . ?
C79 C82 1.538(14) . ?
C80 C81 1.361(13) . ?
C83 C84 1.25(3) . ?
C83 C85 1.57(4) . ?
C86 C87 1.345(18) . ?
C86 C88 1.41(2) . ?
C91 C94 1.501(10) . ?
C91 C92 1.524(10) . ?
C92 C93 1.525(10) . ?
C93 C100 1.530(11) . ?
C94 C99 1.372(11) . ?
C94 C95 1.390(11) . ?
C95 C96 1.371(12) . ?
C96 C97 1.307(15) . ?
C97 C98 1.389(16) . ?
C98 C99 1.388(14) . ?
C100 C101 1.357(12) . ?
C100 C105 1.364(12) . ?
C101 C102 1.390(16) . ?
C102 C103 1.45(2) . ?
C103 C104 1.35(2) . ?
C104 C105 1.352(17) . ?
C106 C107 1.364(13) . ?
C106 C111 1.401(14) . ?
C107 C108 1.411(19) . ?
C108 C109 1.34(2) . ?
C109 C110 1.37(2) . ?
C109 C112 1.520(19) . ?
C110 C111 1.325(14) . ?
C113 C115 1.461(13) . ?
C113 C114 1.475(16) . ?
C116 C118 1.36(2) . ?
C116 C117 1.41(2) . ?
C121 C127 1.32(3) . ?
C121 C122 1.3900 . ?
C121 C126 1.3900 . ?
C122 C123 1.3900 . ?
C123 C124 1.3900 . ?
C124 C125 1.3900 . ?
C125 C126 1.3900 . ?
